data_7012518
loop_
_publ_author_name
'Chisholm, Malcolm H.'
'Lin, Chu-Chieh'
'Gallucci, Judith C.'
'Ko, Bao-Tsan'

_publ_section_title
;
 Binolate complexes of lithium, zinc, aluminium, and titanium;
 preparations, structures, and studies of lactide polymerization
;
_journal_issue 3
_journal_name_full 'Dalton Transactions'
_journal_page_first 406
_journal_paper_doi 10.1039/b211582b
_journal_year 2003
_chemical_formula_sum 'C42 H72 O4 Zn3'
_chemical_formula_weight 837.11
_chemical_name_systematic
; 
? 
;
_space_group_IT_number 15
_symmetry_cell_setting monoclinic
_symmetry_space_group_name_Hall '-C 2yc'
_symmetry_space_group_name_H-M 'C 1 2/c 1'
_atom_sites_solution_hydrogens geom
_atom_sites_solution_primary direct
_atom_sites_solution_secondary difmap
_audit_creation_method SHELXL-93
_cell_angle_alpha 90.00
_cell_angle_beta 104.283(1)
_cell_angle_gamma 90.00
_cell_formula_units_Z 4
_cell_length_a 12.1517(1)
_cell_length_b 17.2776(2)
_cell_length_c 21.8457(2)
_cell_measurement_temperature 200(2)
_cell_volume 4444.78(8)
_computing_cell_refinement 'DENZO (Otwinowski & Minor, 1997)'
_computing_data_collection 'COLLECT (Nonius, 1999)'
_computing_data_reduction 'DENZO (Otwinowski & Minor, 1997)'
_computing_structure_refinement 'SHELXL-93 (Sheldrick, 1993)'
_computing_structure_solution 'SHELXS-86 (Sheldrick, 1990)'
_diffrn_ambient_temperature 200(2)
_diffrn_measurement_device 'Nonius Kappa CCD'
_diffrn_measurement_method 'phi and omega scans'
_diffrn_radiation_monochromator graphite
_diffrn_radiation_source 'fine-focus sealed tube'
_diffrn_radiation_type MoK\a
_diffrn_radiation_wavelength 0.71073
_diffrn_reflns_av_R_equivalents 0.035
_diffrn_reflns_av_sigmaI/netI 0.0267
_diffrn_reflns_limit_h_max 15
_diffrn_reflns_limit_h_min -15
_diffrn_reflns_limit_k_max 22
_diffrn_reflns_limit_k_min -22
_diffrn_reflns_limit_l_max 28
_diffrn_reflns_limit_l_min -28
_diffrn_reflns_number 33240
_diffrn_reflns_theta_max 27.49
_diffrn_reflns_theta_min 2.09
_exptl_absorpt_coefficient_mu 1.641
_exptl_crystal_colour colorless
_exptl_crystal_density_diffrn 1.251
_exptl_crystal_description chunk
_exptl_crystal_F_000 1784
_exptl_crystal_size_max 0.31
_exptl_crystal_size_mid 0.31
_exptl_crystal_size_min 0.23
_refine_diff_density_max 0.451
_refine_diff_density_min -0.223
_refine_ls_extinction_method none
_refine_ls_goodness_of_fit_all 1.042
_refine_ls_goodness_of_fit_obs 1.092
_refine_ls_hydrogen_treatment noref
_refine_ls_matrix_type full
_refine_ls_number_parameters 243
_refine_ls_number_reflns 5107
_refine_ls_number_restraints 0
_refine_ls_restrained_S_all 1.042
_refine_ls_restrained_S_obs 1.092
_refine_ls_R_factor_all 0.0392
_refine_ls_R_factor_obs 0.0278
_refine_ls_shift/esd_max 0.071
_refine_ls_shift/esd_mean 0.004
_refine_ls_structure_factor_coef Fsqd
_refine_ls_weighting_details 'w=1/[\s^2^(Fo^2^)+(0.0385P)^2^+1.6257P] where P=(Fo^2^+2Fc^2^)/3'
_refine_ls_weighting_scheme calc
_refine_ls_wR_factor_all 0.0735
_refine_ls_wR_factor_obs 0.0694
_reflns_number_observed 4192
_reflns_number_total 5107
_reflns_observed_criterion >2sigma(I)
_cod_data_source_file b211582b.txt
_cod_data_source_block chisholm987
_cod_depositor_comments
;
The following automatic conversions were performed:

'_refine_ls_weighting_scheme' value 'calc
w=1/[\s^2^(Fo^2^)+(0.0385P)^2^+1.6257P] where P=(Fo^2^+2Fc^2^)/3' was
changed to 'calc'. New tag '_refine_ls_weighting_details' was
created. The value of the new tag was set to
'w=1/[\s^2^(Fo^2^)+(0.0385P)^2^+1.6257P] where P=(Fo^2^+2Fc^2^)/3'.

Automatic conversion script
Id: cif_fix_values 3143 2015-03-26 13:38:13Z robertas 
;
_cod_original_sg_symbol_H-M C2/c
_cod_database_code 7012518

loop_
_symmetry_equiv_pos_as_xyz
'x, y, z'
'-x, y, -z+1/2'
'x+1/2, y+1/2, z'
'-x+1/2, y+1/2, -z+1/2'
'-x, -y, -z'
'x, -y, z-1/2'
'-x+1/2, -y+1/2, -z'
'x+1/2, -y+1/2, z-1/2'

loop_
_atom_site_aniso_label
_atom_site_aniso_U_11
_atom_site_aniso_U_22
_atom_site_aniso_U_33
_atom_site_aniso_U_23
_atom_site_aniso_U_13
_atom_site_aniso_U_12
Zn1 0.03191(15) 0.02615(14) 0.02314(14) 0.000 0.00538(11) 0.000
Zn2 0.03719(12) 0.03412(13) 0.02761(11) -0.00064(8) 0.00271(9) -0.00227(8)
O1 0.0308(6) 0.0272(6) 0.0239(5) 0.0027(4) 0.0073(5) 0.0009(4)
O2 0.0364(6) 0.0285(6) 0.0253(6) 0.0051(5) 0.0034(5) 0.0021(5)
C1 0.0273(8) 0.0254(8) 0.0247(8) 0.0016(6) 0.0037(6) -0.0039(6)
C2 0.0280(8) 0.0269(8) 0.0299(8) -0.0005(6) 0.0076(7) -0.0033(6)
C3 0.0314(8) 0.0265(8) 0.0353(9) 0.0031(7) 0.0054(7) -0.0015(7)
C4 0.0354(9) 0.0324(9) 0.0320(9) 0.0067(7) 0.0029(7) -0.0037(7)
C5 0.0389(9) 0.0380(10) 0.0256(8) 0.0026(7) 0.0101(7) -0.0074(7)
C6 0.0307(8) 0.0296(9) 0.0272(8) -0.0021(6) 0.0081(7) -0.0043(7)
C7 0.0441(11) 0.0403(11) 0.0535(12) 0.0071(9) 0.0126(9) 0.0120(8)
C8 0.0554(12) 0.0513(12) 0.0402(11) 0.0162(9) 0.0052(9) 0.0041(10)
C9 0.0347(9) 0.0378(10) 0.0337(9) -0.0010(7) 0.0155(7) 0.0005(7)
C10 0.0316(10) 0.0612(13) 0.0576(13) -0.0101(10) 0.0119(9) -0.0012(9)
C11 0.0666(14) 0.0628(13) 0.0497(12) 0.0079(11) 0.0368(11) 0.0123(11)
C12 0.0472(11) 0.0390(10) 0.0465(11) -0.0053(8) 0.0156(9) 0.0058(8)
C13 0.0391(9) 0.0317(9) 0.0335(9) 0.0089(7) 0.0084(7) 0.0026(7)
C14 0.0400(10) 0.0489(11) 0.0317(9) 0.0125(8) 0.0039(8) -0.0015(8)
C15 0.0616(13) 0.0725(15) 0.0293(10) 0.0016(10) 0.0105(9) 0.0003(11)
C16 0.0634(14) 0.069(2) 0.0458(12) 0.0284(11) 0.0057(10) 0.0046(11)
C17 0.0542(12) 0.0380(11) 0.0522(12) 0.0088(9) 0.0183(10) 0.0149(9)
C18 0.079(2) 0.0502(13) 0.072(2) -0.0161(12) 0.0315(13) 0.0049(12)
C19 0.0471(12) 0.0625(14) 0.0678(15) 0.0032(11) 0.0225(11) 0.0139(10)
C20 0.0488(12) 0.0538(13) 0.0436(11) -0.0084(9) -0.0028(9) -0.0046(10)
C21A 0.048(3) 0.133(8) 0.118(7) -0.076(6) 0.035(4) -0.036(4)
C21B 0.062(5) 0.081(7) 0.100(8) -0.016(6) -0.017(5) -0.009(5)

loop_
_atom_site_label
_atom_site_type_symbol
_atom_site_fract_x
_atom_site_fract_y
_atom_site_fract_z
_atom_site_U_iso_or_equiv
_atom_site_thermal_displace_type
_atom_site_occupancy
_atom_site_calc_flag
_atom_site_refinement_flags
_atom_site_disorder_group
Zn1 Zn 0.0000 0.611773(15) 0.2500 0.02731(8) Uani 1 d S .
Zn2 Zn 0.17920(2) 0.689317(11) 0.343905(9) 0.03390(7) Uani 1 d . .
O1 O 0.12621(9) 0.68965(6) 0.25133(5) 0.0272(2) Uani 1 d . .
O2 O 0.08899(9) 0.59290(6) 0.33385(5) 0.0308(2) Uani 1 d . .
C1 C 0.09523(13) 0.74810(9) 0.20864(7) 0.0263(3) Uani 1 d . .
C2 C 0.01658(13) 0.80330(9) 0.21887(8) 0.0282(3) Uani 1 d . .
C3 C -0.02824(14) 0.85848(9) 0.17200(8) 0.0316(4) Uani 1 d . .
C4 C 0.00713(14) 0.85785(10) 0.11593(8) 0.0342(4) Uani 1 d . .
C5 C 0.09044(15) 0.80583(10) 0.10910(8) 0.0338(4) Uani 1 d . .
H5 H 0.11591(15) 0.80780(10) 0.07136(8) 0.041 Uiso 1 calc R .
C6 C 0.13889(13) 0.75076(9) 0.15464(7) 0.0290(3) Uani 1 d . .
C7 C -0.1138(2) 0.91736(11) 0.18198(10) 0.0459(5) Uani 1 d . .
H7A H -0.0789(4) 0.9688(2) 0.1870(7) 0.069 Uiso 1 calc R .
H7B H -0.1388(9) 0.9041(5) 0.2200(4) 0.069 Uiso 1 calc R .
H7C H -0.1794(6) 0.9174(6) 0.1454(3) 0.069 Uiso 1 calc R .
C8 C -0.0431(2) 0.91259(12) 0.06245(9) 0.0501(5) Uani 1 d . .
H8A H -0.0335(11) 0.96604(13) 0.0778(2) 0.075 Uiso 1 calc R .
H8B H -0.1242(3) 0.9014(5) 0.0464(4) 0.075 Uiso 1 calc R .
H8C H -0.0044(8) 0.9058(6) 0.0284(3) 0.075 Uiso 1 calc R .
C9 C 0.23673(15) 0.69820(10) 0.14686(8) 0.0342(4) Uani 1 d . .
C10 C 0.3422(2) 0.71468(13) 0.20086(10) 0.0500(5) Uani 1 d . .
H10A H 0.4044(4) 0.6806(6) 0.1967(4) 0.075 Uiso 1 calc R .
H10B H 0.3241(4) 0.7052(8) 0.24152(10) 0.075 Uiso 1 calc R .
H10C H 0.3652(7) 0.7688(3) 0.1987(4) 0.075 Uiso 1 calc R .
C11 C 0.2687(2) 0.71349(14) 0.08425(10) 0.0558(5) Uani 1 d . .
H11A H 0.3319(9) 0.6797(6) 0.0812(3) 0.084 Uiso 1 calc R .
H11B H 0.2916(12) 0.7677(3) 0.0826(3) 0.084 Uiso 1 calc R .
H11C H 0.2031(4) 0.7029(8) 0.04896(10) 0.084 Uiso 1 calc R .
C12 C 0.2067(2) 0.61192(10) 0.14828(9) 0.0435(4) Uani 1 d . .
H12A H 0.2678(5) 0.58073(11) 0.1388(6) 0.065 Uiso 1 calc R .
H12B H 0.1357(6) 0.6017(2) 0.1166(4) 0.065 Uiso 1 calc R .
H12C H 0.1976(11) 0.5983(2) 0.1903(2) 0.065 Uiso 1 calc R .
C13 C 0.12557(15) 0.52325(10) 0.36850(8) 0.0349(4) Uani 1 d . .
H13 H 0.05739(15) 0.48941(10) 0.36448(8) 0.042 Uiso 1 calc R .
C14 C 0.1718(2) 0.54185(11) 0.43860(8) 0.0411(4) Uani 1 d . .
H14 H 0.2411(2) 0.57460(11) 0.44296(8) 0.049 Uiso 1 calc R .
C15 C 0.0866(2) 0.58745(14) 0.46496(9) 0.0546(5) Uani 1 d . .
H15A H 0.1202(5) 0.6000(7) 0.5094(2) 0.082 Uiso 1 calc R .
H15B H 0.0180(5) 0.5563(3) 0.4617(6) 0.082 Uiso 1 calc R .
H15C H 0.0668(9) 0.6354(4) 0.4408(4) 0.082 Uiso 1 calc R .
C16 C 0.2065(2) 0.46829(14) 0.47762(10) 0.0608(6) Uani 1 d . .
H16A H 0.2750(8) 0.4466(5) 0.4683(6) 0.091 Uiso 1 calc R .
H16B H 0.1448(6) 0.4303(4) 0.4669(5) 0.091 Uiso 1 calc R .
H16C H 0.2219(13) 0.4809(2) 0.52268(10) 0.091 Uiso 1 calc R .
C17 C 0.2109(2) 0.47926(11) 0.33959(10) 0.0472(5) Uani 1 d . .
H17 H 0.2398(2) 0.43477(11) 0.36834(10) 0.057 Uiso 1 calc R .
C18 C 0.1545(2) 0.44512(14) 0.27548(12) 0.0648(6) Uani 1 d . .
H18A H 0.0877(8) 0.4151(8) 0.2786(2) 0.097 Uiso 1 calc R .
H18B H 0.2084(5) 0.4112(8) 0.2616(4) 0.097 Uiso 1 calc R .
H18C H 0.1312(13) 0.48699(14) 0.2448(2) 0.097 Uiso 1 calc R .
C19 C 0.3137(2) 0.52764(13) 0.33595(11) 0.0577(6) Uani 1 d . .
H19A H 0.3486(8) 0.5492(7) 0.3777(2) 0.087 Uiso 1 calc R .
H19B H 0.2897(3) 0.5699(5) 0.3057(5) 0.087 Uiso 1 calc R .
H19C H 0.3689(6) 0.4950(2) 0.3221(7) 0.087 Uiso 1 calc R .
C20 C 0.2884(2) 0.74667(12) 0.40805(10) 0.0512(5) Uani 1 d . .
H20A H 0.2507(2) 0.79347(12) 0.41932(10) 0.061 Uiso 0.61(2) calc PR 1
H20B H 0.3112(2) 0.71418(12) 0.44644(10) 0.061 Uiso 0.61(2) calc PR 1
H20C H 0.2760(2) 0.80254(12) 0.39885(10) 0.061 Uiso 0.39(2) calc PR 2
H20D H 0.2710(2) 0.73686(12) 0.44932(10) 0.061 Uiso 0.39(2) calc PR 2
C21A C 0.3960(6) 0.7716(8) 0.3882(5) 0.097(4) Uani 0.61(2) d P 1
H21A H 0.3773(9) 0.8139(17) 0.3574(14) 0.117 Uiso 0.61(2) calc PR 1
H21B H 0.4259(19) 0.7276(10) 0.3690(16) 0.117 Uiso 0.61(2) calc PR 1
H21C H 0.4534(13) 0.7893(21) 0.4254(6) 0.117 Uiso 0.61(2) calc PR 1
C21B C 0.4070(9) 0.7306(9) 0.4148(7) 0.087(4) Uani 0.39(2) d P 2
H21D H 0.4182(10) 0.6746(9) 0.4125(25) 0.105 Uiso 0.39(2) calc PR 2
H21E H 0.4509(10) 0.7500(27) 0.4557(12) 0.105 Uiso 0.39(2) calc PR 2
H21F H 0.4327(14) 0.7562(25) 0.3807(15) 0.105 Uiso 0.39(2) calc PR 2

loop_
_atom_type_symbol
_atom_type_description
_atom_type_scat_dispersion_real
_atom_type_scat_dispersion_imag
_atom_type_scat_source
C C 0.0033 0.0016 'International Tables Vol C Tables 4.2.6.8 and 6.1.1.4'
H H 0.0000 0.0000 'International Tables Vol C Tables 4.2.6.8 and 6.1.1.4'
O O 0.0106 0.0060 'International Tables Vol C Tables 4.2.6.8 and 6.1.1.4'
Zn Zn 0.2839 1.4301 'International Tables Vol C Tables 4.2.6.8 and 6.1.1.4'

loop_
_geom_angle_atom_site_label_1
_geom_angle_atom_site_label_2
_geom_angle_atom_site_label_3
_geom_angle
_geom_angle_site_symmetry_1
_geom_angle_site_symmetry_3
_geom_angle_publ_flag
O2 Zn1 O2 160.35(7) 2 . ?
O2 Zn1 O1 111.88(5) 2 . ?
O2 Zn1 O1 81.55(4) . . ?
O2 Zn1 O1 81.54(4) 2 2 ?
O2 Zn1 O1 111.88(4) . 2 ?
O1 Zn1 O1 97.22(6) . 2 ?
O2 Zn1 Zn2 153.93(3) 2 . ?
O2 Zn1 Zn2 42.11(3) . . ?
O1 Zn1 Zn2 42.14(3) . . ?
O1 Zn1 Zn2 97.78(3) 2 . ?
O2 Zn1 Zn2 42.11(3) 2 2 ?
O2 Zn1 Zn2 153.93(3) . 2 ?
O1 Zn1 Zn2 97.77(3) . 2 ?
O1 Zn1 Zn2 42.14(3) 2 2 ?
Zn2 Zn1 Zn2 125.427(12) . 2 ?
C20 Zn2 O1 137.00(8) . . ?
C20 Zn2 O2 140.35(7) . . ?
O1 Zn2 O2 81.73(4) . . ?
C20 Zn2 Zn1 175.06(7) . . ?
O1 Zn2 Zn1 44.01(3) . . ?
O2 Zn2 Zn1 40.43(3) . . ?
C1 O1 Zn2 132.17(9) . . ?
C1 O1 Zn1 113.59(9) . . ?
Zn2 O1 Zn1 93.85(4) . . ?
C13 O2 Zn1 132.69(10) . . ?
C13 O2 Zn2 123.92(10) . . ?
Zn1 O2 Zn2 97.46(5) . . ?
O1 C1 C2 118.52(14) . . ?
O1 C1 C6 119.98(14) . . ?
C2 C1 C6 121.47(14) . . ?
C1 C2 C3 120.01(15) . . ?
C1 C2 C2 119.06(13) . 2 ?
C3 C2 C2 120.92(13) . 2 ?
C4 C3 C2 119.1(2) . . ?
C4 C3 C7 120.3(2) . . ?
C2 C3 C7 120.6(2) . . ?
C5 C4 C3 119.34(15) . . ?
C5 C4 C8 119.2(2) . . ?
C3 C4 C8 121.4(2) . . ?
C4 C5 C6 123.7(2) . . ?
C4 C5 H5 118.17(10) . . ?
C6 C5 H5 118.17(10) . . ?
C5 C6 C1 116.04(15) . . ?
C5 C6 C9 121.65(14) . . ?
C1 C6 C9 122.29(14) . . ?
C3 C7 H7A 109.47(10) . . ?
C3 C7 H7B 109.47(10) . . ?
H7A C7 H7B 109.5 . . ?
C3 C7 H7C 109.47(10) . . ?
H7A C7 H7C 109.5 . . ?
H7B C7 H7C 109.5 . . ?
C4 C8 H8A 109.47(11) . . ?
C4 C8 H8B 109.47(10) . . ?
H8A C8 H8B 109.5 . . ?
C4 C8 H8C 109.47(11) . . ?
H8A C8 H8C 109.5 . . ?
H8B C8 H8C 109.5 . . ?
C11 C9 C12 107.4(2) . . ?
C11 C9 C6 111.68(15) . . ?
C12 C9 C6 112.14(14) . . ?
C11 C9 C10 107.8(2) . . ?
C12 C9 C10 108.7(2) . . ?
C6 C9 C10 109.03(14) . . ?
C9 C10 H10A 109.47(10) . . ?
C9 C10 H10B 109.47(10) . . ?
H10A C10 H10B 109.5 . . ?
C9 C10 H10C 109.47(11) . . ?
H10A C10 H10C 109.5 . . ?
H10B C10 H10C 109.5 . . ?
C9 C11 H11A 109.47(10) . . ?
C9 C11 H11B 109.47(11) . . ?
H11A C11 H11B 109.5 . . ?
C9 C11 H11C 109.47(11) . . ?
H11A C11 H11C 109.5 . . ?
H11B C11 H11C 109.5 . . ?
C9 C12 H12A 109.47(10) . . ?
C9 C12 H12B 109.47(10) . . ?
H12A C12 H12B 109.5 . . ?
C9 C12 H12C 109.47(10) . . ?
H12A C12 H12C 109.5 . . ?
H12B C12 H12C 109.5 . . ?
O2 C13 C14 109.99(14) . . ?
O2 C13 C17 110.50(14) . . ?
C14 C13 C17 113.3(2) . . ?
O2 C13 H13 107.60(8) . . ?
C14 C13 H13 107.60(9) . . ?
C17 C13 H13 107.60(10) . . ?
C15 C14 C13 111.81(15) . . ?
C15 C14 C16 109.8(2) . . ?
C13 C14 C16 111.5(2) . . ?
C15 C14 H14 107.87(12) . . ?
C13 C14 H14 107.87(9) . . ?
C16 C14 H14 107.87(11) . . ?
C14 C15 H15A 109.47(10) . . ?
C14 C15 H15B 109.47(12) . . ?
H15A C15 H15B 109.5 . . ?
C14 C15 H15C 109.47(11) . . ?
H15A C15 H15C 109.5 . . ?
H15B C15 H15C 109.5 . . ?
C14 C16 H16A 109.47(12) . . ?
C14 C16 H16B 109.47(11) . . ?
H16A C16 H16B 109.5 . . ?
C14 C16 H16C 109.47(11) . . ?
H16A C16 H16C 109.5 . . ?
H16B C16 H16C 109.5 . . ?
C18 C17 C19 110.8(2) . . ?
C18 C17 C13 111.9(2) . . ?
C19 C17 C13 113.2(2) . . ?
C18 C17 H17 106.82(12) . . ?
C19 C17 H17 106.82(11) . . ?
C13 C17 H17 106.82(9) . . ?
C17 C18 H18A 109.47(12) . . ?
C17 C18 H18B 109.47(12) . . ?
H18A C18 H18B 109.5 . . ?
C17 C18 H18C 109.47(12) . . ?
H18A C18 H18C 109.5 . . ?
H18B C18 H18C 109.5 . . ?
C17 C19 H19A 109.47(12) . . ?
C17 C19 H19B 109.47(11) . . ?
H19A C19 H19B 109.5 . . ?
C17 C19 H19C 109.47(11) . . ?
H19A C19 H19C 109.5 . . ?
H19B C19 H19C 109.5 . . ?
C21B C20 Zn2 117.6(5) . . ?
C21A C20 Zn2 114.6(3) . . ?
C21A C20 H20A 108.7(5) . . ?
Zn2 C20 H20A 108.62(6) . . ?
C21A C20 H20B 108.6(6) . . ?
Zn2 C20 H20B 108.62(7) . . ?
H20A C20 H20B 107.6 . . ?
C21B C20 H20C 107.9(7) . . ?
Zn2 C20 H20C 107.91(6) . . ?
C21B C20 H20D 107.9(7) . . ?
Zn2 C20 H20D 107.91(7) . . ?
H20C C20 H20D 107.2 . . ?
C20 C21A H21A 109.4(7) . . ?
C20 C21A H21B 109.5(4) . . ?
H21A C21A H21B 109.5 . . ?
C20 C21A H21C 109.5(4) . . ?
H21A C21A H21C 109.5 . . ?
H21B C21A H21C 109.5 . . ?
C20 C21B H21D 109.5(6) . . ?
C20 C21B H21E 109.5(5) . . ?
H21D C21B H21E 109.5 . . ?
C20 C21B H21F 109.4(8) . . ?
H21D C21B H21F 109.5 . . ?
H21E C21B H21F 109.5 . . ?

loop_
_geom_bond_atom_site_label_1
_geom_bond_atom_site_label_2
_geom_bond_distance
_geom_bond_site_symmetry_2
_geom_bond_publ_flag
Zn1 O2 1.9115(11) 2 ?
Zn1 O2 1.9115(11) . ?
Zn1 O1 2.0351(11) . ?
Zn1 O1 2.0351(11) 2 ?
Zn1 Zn2 2.9225(2) . ?
Zn1 Zn2 2.9225(2) 2 ?
Zn2 C20 1.947(2) . ?
Zn2 O1 1.9653(11) . ?
Zn2 O2 1.9764(11) . ?
O1 C1 1.363(2) . ?
O2 C13 1.433(2) . ?
C1 C2 1.407(2) . ?
C1 C6 1.409(2) . ?
C2 C3 1.407(2) . ?
C2 C2 1.511(3) 2 ?
C3 C4 1.395(2) . ?
C3 C7 1.509(2) . ?
C4 C5 1.389(2) . ?
C4 C8 1.510(2) . ?
C5 C6 1.397(2) . ?
C5 H5 0.95 . ?
C6 C9 1.538(2) . ?
C7 H7A 0.98 . ?
C7 H7B 0.98 . ?
C7 H7C 0.98 . ?
C8 H8A 0.98 . ?
C8 H8B 0.98 . ?
C8 H8C 0.98 . ?
C9 C11 1.534(2) . ?
C9 C12 1.537(2) . ?
C9 C10 1.539(3) . ?
C10 H10A 0.98 . ?
C10 H10B 0.98 . ?
C10 H10C 0.98 . ?
C11 H11A 0.98 . ?
C11 H11B 0.98 . ?
C11 H11C 0.98 . ?
C12 H12A 0.98 . ?
C12 H12B 0.98 . ?
C12 H12C 0.98 . ?
C13 C14 1.530(2) . ?
C13 C17 1.541(3) . ?
C13 H13 1.00 . ?
C14 C15 1.523(3) . ?
C14 C16 1.530(3) . ?
C14 H14 1.00 . ?
C15 H15A 0.98 . ?
C15 H15B 0.98 . ?
C15 H15C 0.98 . ?
C16 H16A 0.98 . ?
C16 H16B 0.98 . ?
C16 H16C 0.98 . ?
C17 C18 1.518(3) . ?
C17 C19 1.521(3) . ?
C17 H17 1.00 . ?
C18 H18A 0.98 . ?
C18 H18B 0.98 . ?
C18 H18C 0.98 . ?
C19 H19A 0.98 . ?
C19 H19B 0.98 . ?
C19 H19C 0.98 . ?
C20 C21B 1.439(11) . ?
C20 C21A 1.537(7) . ?
C20 H20A 0.99 . ?
C20 H20B 0.99 . ?
C20 H20C 0.99 . ?
C20 H20D 0.99 . ?
C21A H21A 0.98 . ?
C21A H21B 0.98 . ?
C21A H21C 0.98 . ?
C21B H21D 0.98 . ?
C21B H21E 0.98 . ?
C21B H21F 0.98 . ?

loop_
_geom_torsion_atom_site_label_1
_geom_torsion_atom_site_label_2
_geom_torsion_atom_site_label_3
_geom_torsion_atom_site_label_4
_geom_torsion
_geom_torsion_site_symmetry_1
_geom_torsion_site_symmetry_2
_geom_torsion_site_symmetry_3
_geom_torsion_site_symmetry_4
_geom_torsion_publ_flag
O2 Zn1 Zn2 C20 98.8(8) 2 . . . ?
O2 Zn1 Zn2 C20 -102.0(8) . . . . ?
O1 Zn1 Zn2 C20 104.3(8) . . . . ?
O1 Zn1 Zn2 C20 12.2(8) 2 . . . ?
Zn2 Zn1 Zn2 C20 46.9(8) 2 . . . ?
O2 Zn1 Zn2 O1 -5.55(9) 2 . . . ?
O2 Zn1 Zn2 O1 153.62(7) . . . . ?
O1 Zn1 Zn2 O1 0.0 . . . . ?
O1 Zn1 Zn2 O1 -92.19(7) 2 . . . ?
Zn2 Zn1 Zn2 O1 -57.40(4) 2 . . . ?
O2 Zn1 Zn2 O2 -159.17(8) 2 . . . ?
O2 Zn1 Zn2 O2 0.0 . . . . ?
O1 Zn1 Zn2 O2 -153.62(7) . . . . ?
O1 Zn1 Zn2 O2 114.19(6) 2 . . . ?
Zn2 Zn1 Zn2 O2 148.98(5) 2 . . . ?
C20 Zn2 O1 C1 -46.0(2) . . . . ?
O2 Zn2 O1 C1 143.95(13) . . . . ?
Zn1 Zn2 O1 C1 127.02(14) . . . . ?
C20 Zn2 O1 Zn1 -172.97(10) . . . . ?
O2 Zn2 O1 Zn1 16.93(4) . . . . ?
Zn1 Zn2 O1 Zn1 0.0 . . . . ?
O2 Zn1 O1 C1 37.60(11) 2 . . . ?
O2 Zn1 O1 C1 -157.31(10) . . . . ?
O1 Zn1 O1 C1 -46.15(9) 2 . . . ?
Zn2 Zn1 O1 C1 -139.78(11) . . . . ?
Zn2 Zn1 O1 C1 -3.63(10) 2 . . . ?
O2 Zn1 O1 Zn2 177.38(4) 2 . . . ?
O2 Zn1 O1 Zn2 -17.53(4) . . . . ?
O1 Zn1 O1 Zn2 93.63(4) 2 . . . ?
Zn2 Zn1 O1 Zn2 0.0 . . . . ?
Zn2 Zn1 O1 Zn2 136.14(3) 2 . . . ?
O2 Zn1 O2 C13 -0.11(13) 2 . . . ?
O1 Zn1 O2 C13 -134.88(14) . . . . ?
O1 Zn1 O2 C13 130.69(13) 2 . . . ?
Zn2 Zn1 O2 C13 -152.4(2) . . . . ?
Zn2 Zn1 O2 C13 134.70(12) 2 . . . ?
O2 Zn1 O2 Zn2 152.30(4) 2 . . . ?
O1 Zn1 O2 Zn2 17.54(4) . . . . ?
O1 Zn1 O2 Zn2 -76.89(5) 2 . . . ?
Zn2 Zn1 O2 Zn2 0.0 . . . . ?
Zn2 Zn1 O2 Zn2 -72.88(9) 2 . . . ?
C20 Zn2 O2 C13 -31.8(2) . . . . ?
O1 Zn2 O2 C13 137.61(12) . . . . ?
Zn1 Zn2 O2 C13 155.79(14) . . . . ?
C20 Zn2 O2 Zn1 172.42(10) . . . . ?
O1 Zn2 O2 Zn1 -18.18(5) . . . . ?
Zn1 Zn2 O2 Zn1 0.0 . . . . ?
Zn2 O1 C1 C2 -49.9(2) . . . . ?
Zn1 O1 C1 C2 69.68(15) . . . . ?
Zn2 O1 C1 C6 132.18(13) . . . . ?
Zn1 O1 C1 C6 -108.20(14) . . . . ?
O1 C1 C2 C3 -171.91(14) . . . . ?
C6 C1 C2 C3 5.9(2) . . . . ?
O1 C1 C2 C2 9.4(2) . . . 2 ?
C6 C1 C2 C2 -172.76(15) . . . 2 ?
C1 C2 C3 C4 -0.5(2) . . . . ?
C2 C2 C3 C4 178.1(2) 2 . . . ?
C1 C2 C3 C7 179.2(2) . . . . ?
C2 C2 C3 C7 -2.2(3) 2 . . . ?
C2 C3 C4 C5 -3.7(2) . . . . ?
C7 C3 C4 C5 176.6(2) . . . . ?
C2 C3 C4 C8 176.4(2) . . . . ?
C7 C3 C4 C8 -3.3(3) . . . . ?
C3 C4 C5 C6 2.8(3) . . . . ?
C8 C4 C5 C6 -177.3(2) . . . . ?
C4 C5 C6 C1 2.4(2) . . . . ?
C4 C5 C6 C9 -175.7(2) . . . . ?
O1 C1 C6 C5 171.11(14) . . . . ?
C2 C1 C6 C5 -6.7(2) . . . . ?
O1 C1 C6 C9 -10.8(2) . . . . ?
C2 C1 C6 C9 171.38(15) . . . . ?
C5 C6 C9 C11 -1.3(2) . . . . ?
C1 C6 C9 C11 -179.3(2) . . . . ?
C5 C6 C9 C12 -121.9(2) . . . . ?
C1 C6 C9 C12 60.1(2) . . . . ?
C5 C6 C9 C10 117.7(2) . . . . ?
C1 C6 C9 C10 -60.3(2) . . . . ?
Zn1 O2 C13 C14 -166.98(11) . . . . ?
Zn2 O2 C13 C14 46.6(2) . . . . ?
Zn1 O2 C13 C17 67.2(2) . . . . ?
Zn2 O2 C13 C17 -79.2(2) . . . . ?
O2 C13 C14 C15 54.0(2) . . . . ?
C17 C13 C14 C15 178.2(2) . . . . ?
O2 C13 C14 C16 177.3(2) . . . . ?
C17 C13 C14 C16 -58.5(2) . . . . ?
O2 C13 C17 C18 -69.6(2) . . . . ?
C14 C13 C17 C18 166.4(2) . . . . ?
O2 C13 C17 C19 56.5(2) . . . . ?
C14 C13 C17 C19 -67.5(2) . . . . ?
O1 Zn2 C20 C21B -73.9(9) . . . . ?
O2 Zn2 C20 C21B 90.6(9) . . . . ?
Zn1 Zn2 C20 C21B -173.2(10) . . . . ?
O1 Zn2 C20 C21A -34.7(7) . . . . ?
O2 Zn2 C20 C21A 129.8(7) . . . . ?
Zn1 Zn2 C20 C21A -133.9(10) . . . . ?
